data_4501469
loop_
_publ_author_name
'Zhang, Ye'
'Kuang, Yi'
'Gao, Yuan'
'Xu, Bing'

_publ_section_title
;
 Versatile small-molecule motifs for self-assembly in water and the
 formation of biofunctional supramolecular hydrogels.
;
_journal_issue 2
_journal_name_full 'Langmuir : the ACS journal of surfaces and colloids'
_journal_page_first 529
_journal_page_last 537
_journal_paper_doi 10.1021/la1020324
_journal_volume 27
_journal_year 2011
_chemical_formula_sum 'C30 H28 N2 O4'
_chemical_formula_weight 480.54
_chemical_name_systematic
; 
 ? 
;
_space_group_IT_number 19
_symmetry_cell_setting orthorhombic
_symmetry_space_group_name_Hall 'P 2ac 2ab'
_symmetry_space_group_name_H-M 'P 21 21 21'
_atom_sites_solution_hydrogens geom
_atom_sites_solution_primary direct
_atom_sites_solution_secondary difmap
_audit_creation_method SHELXL-97
_cell_angle_alpha 90.00
_cell_angle_beta 90.00
_cell_angle_gamma 90.00
_cell_formula_units_Z 4
_cell_length_a 8.5295(6)
_cell_length_b 10.4269(7)
_cell_length_c 29.0633(19)
_cell_measurement_reflns_used 4683
_cell_measurement_temperature 100(2)
_cell_measurement_theta_max 28.00
_cell_measurement_theta_min 2.40
_cell_volume 2584.8(3)
_computing_structure_refinement 'SHELXL-97 (Sheldrick, 1997)'
_computing_structure_solution 'SHELXS-97 (Sheldrick, 1990)'
_diffrn_ambient_temperature 100(2)
_diffrn_measured_fraction_theta_full 0.989
_diffrn_measured_fraction_theta_max 0.989
_diffrn_radiation_monochromator graphite
_diffrn_radiation_source 'fine-focus sealed tube'
_diffrn_radiation_type MoK\a
_diffrn_radiation_wavelength 0.71073
_diffrn_reflns_av_R_equivalents 0.0260
_diffrn_reflns_av_sigmaI/netI 0.0316
_diffrn_reflns_limit_h_max 9
_diffrn_reflns_limit_h_min -10
_diffrn_reflns_limit_k_max 12
_diffrn_reflns_limit_k_min -9
_diffrn_reflns_limit_l_max 35
_diffrn_reflns_limit_l_min -35
_diffrn_reflns_number 14484
_diffrn_reflns_theta_full 26.00
_diffrn_reflns_theta_max 26.00
_diffrn_reflns_theta_min 1.40
_exptl_absorpt_coefficient_mu 0.082
_exptl_absorpt_correction_T_max 1.00
_exptl_absorpt_correction_T_min 0.90
_exptl_absorpt_correction_type multi-scan
_exptl_absorpt_process_details SADABS
_exptl_crystal_colour colorless
_exptl_crystal_density_diffrn 1.235
_exptl_crystal_density_method 'not measured'
_exptl_crystal_description plate
_exptl_crystal_F_000 1016
_exptl_crystal_size_max 0.35
_exptl_crystal_size_mid 0.25
_exptl_crystal_size_min 0.10
_refine_diff_density_max 0.221
_refine_diff_density_min -0.172
_refine_diff_density_rms 0.032
_refine_ls_abs_structure_details 'Flack H D (1983), Acta Cryst. A39, 876-881'
_refine_ls_abs_structure_Flack 0.7(8)
_refine_ls_extinction_method none
_refine_ls_goodness_of_fit_ref 1.025
_refine_ls_hydrogen_treatment mixed
_refine_ls_matrix_type full
_refine_ls_number_parameters 325
_refine_ls_number_reflns 4990
_refine_ls_number_restraints 0
_refine_ls_restrained_S_all 1.025
_refine_ls_R_factor_all 0.0449
_refine_ls_R_factor_gt 0.0354
_refine_ls_shift/su_max 0.001
_refine_ls_shift/su_mean 0.000
_refine_ls_structure_factor_coef Fsqd
_refine_ls_weighting_details 'calc w=1/[\s^2^(Fo^2^)+(0.0471P)^2^+0.1000P] where P=(Fo^2^+2Fc^2^)/3'
_refine_ls_weighting_scheme calc
_refine_ls_wR_factor_gt 0.0798
_refine_ls_wR_factor_ref 0.0835
_reflns_number_gt 4328
_reflns_number_total 4990
_reflns_threshold_expression >2sigma(I)
_cod_data_source_file la1020324_si_002.cif
_cod_data_source_block mou3
_cod_depositor_comments
;
The following automatic conversions were performed:

'_symmetry_cell_setting' value 'Orthorhombic' changed to
'orthorhombic' according to
/home/saulius/struct/CIF-dictionaries/cif_core.dic dictionary named
'cif_core.dic' version 2.4.1 from 2010-06-29.

Automatic conversion script
Id: cif_fix_values 1715 2011-07-08 13:25:40Z adriana 
;
_cod_original_sg_symbol_H-M P2(1)2(1)2(1)
_cod_database_code 4501469

loop_
_symmetry_equiv_pos_as_xyz
'x, y, z'
'-x+1/2, -y, z+1/2'
'-x, y+1/2, -z+1/2'
'x+1/2, -y+1/2, -z'

loop_
_atom_site_label
_atom_site_type_symbol
_atom_site_fract_x
_atom_site_fract_y
_atom_site_fract_z
_atom_site_U_iso_or_equiv
_atom_site_adp_type
_atom_site_occupancy
_atom_site_symmetry_multiplicity
_atom_site_calc_flag
_atom_site_refinement_flags
O1 O 0.81381(12) 0.72462(10) 0.48946(4) 0.0299(3) Uani 1 1 d .
O2 O 0.58323(12) 0.37080(10) 0.52439(4) 0.0290(3) Uani 1 1 d .
O3 O 0.29769(13) 0.22312(10) 0.57433(4) 0.0315(3) Uani 1 1 d .
O4 O 0.21618(13) 0.32696(10) 0.51101(4) 0.0306(3) Uani 1 1 d .
H4 H 0.1830 0.2536 0.5028 0.037 Uiso 1 1 d R
N1 N 0.74589(14) 0.52986(12) 0.46287(4) 0.0247(3) Uani 1 1 d .
H1 H 0.7801 0.4543 0.4518 0.030 Uiso 1 1 d R
N2 N 0.40659(14) 0.52590(12) 0.53551(4) 0.0258(3) Uani 1 1 d .
H2 H 0.3758 0.6066 0.5292 0.031 Uiso 1 1 d R
C1 C 0.85033(17) 0.62107(14) 0.47188(5) 0.0215(3) Uani 1 1 d .
C2 C 1.01748(17) 0.59040(16) 0.45811(5) 0.0277(3) Uani 1 1 d .
H2A H 1.0902 0.6464 0.4755 0.033 Uiso 1 1 calc R
H2B H 1.0413 0.5003 0.4663 0.033 Uiso 1 1 calc R
C3 C 1.04367(17) 0.60943(16) 0.40711(5) 0.0284(3) Uani 1 1 d .
C4 C 1.0484(2) 0.72980(18) 0.38882(6) 0.0379(4) Uani 1 1 d .
H4A H 1.0336 0.8016 0.4085 0.045 Uiso 1 1 calc R
C5 C 1.0745(2) 0.7507(2) 0.34140(7) 0.0453(5) Uani 1 1 d .
C6 C 1.0990(2) 0.6440(2) 0.31247(6) 0.0441(5) Uani 1 1 d .
C7 C 1.0927(2) 0.5207(2) 0.33210(6) 0.0452(5) Uani 1 1 d .
H7A H 1.1083 0.4479 0.3130 0.054 Uiso 1 1 calc R
C8 C 1.0647(2) 0.50347(17) 0.37787(6) 0.0375(4) Uani 1 1 d .
H8A H 1.0594 0.4191 0.3901 0.045 Uiso 1 1 calc R
C9 C 1.0821(3) 0.8748(2) 0.32225(8) 0.0647(7) Uani 1 1 d .
H9A H 1.0659 0.9477 0.3413 0.078 Uiso 1 1 calc R
C10 C 1.1126(3) 0.8908(3) 0.27668(9) 0.0786(8) Uani 1 1 d .
H10A H 1.1168 0.9751 0.2643 0.094 Uiso 1 1 calc R
C11 C 1.1375(3) 0.7867(3) 0.24802(8) 0.0734(8) Uani 1 1 d .
H11A H 1.1593 0.7997 0.2163 0.088 Uiso 1 1 calc R
C12 C 1.1309(3) 0.6663(3) 0.26535(7) 0.0602(6) Uani 1 1 d .
H12A H 1.1479 0.5954 0.2455 0.072 Uiso 1 1 calc R
C20 C 0.52609(17) 0.47478(14) 0.51268(5) 0.0246(3) Uani 1 1 d .
C21 C 0.57940(17) 0.54664(15) 0.47026(5) 0.0257(3) Uani 1 1 d .
H21A H 0.5570 0.6400 0.4745 0.031 Uiso 1 1 calc R
C22 C 0.48550(19) 0.49714(16) 0.42846(5) 0.0315(4) Uani 1 1 d .
H22A H 0.5098 0.4053 0.4235 0.038 Uiso 1 1 calc R
H22B H 0.3720 0.5045 0.4350 0.038 Uiso 1 1 calc R
C23 C 0.52313(19) 0.57084(17) 0.38562(6) 0.0342(4) Uani 1 1 d .
C24 C 0.4550(2) 0.68884(18) 0.37760(6) 0.0398(4) Uani 1 1 d .
H24A H 0.3824 0.7218 0.3994 0.048 Uiso 1 1 calc R
C25 C 0.4892(3) 0.7601(2) 0.33902(7) 0.0514(5) Uani 1 1 d .
H25A H 0.4366 0.8391 0.3338 0.062 Uiso 1 1 calc R
C26 C 0.5976(3) 0.7179(3) 0.30857(7) 0.0636(7) Uani 1 1 d .
H26A H 0.6233 0.7678 0.2823 0.076 Uiso 1 1 calc R
C27 C 0.6696(3) 0.6029(3) 0.31610(8) 0.0820(9) Uani 1 1 d .
H27A H 0.7470 0.5737 0.2950 0.098 Uiso 1 1 calc R
C28 C 0.6320(3) 0.5283(3) 0.35385(7) 0.0669(7) Uani 1 1 d .
H28A H 0.6813 0.4474 0.3580 0.080 Uiso 1 1 calc R
C30 C 0.28035(17) 0.32046(16) 0.55215(5) 0.0263(3) Uani 1 1 d .
C31 C 0.32490(18) 0.45198(14) 0.57058(5) 0.0261(3) Uani 1 1 d .
H31A H 0.3948 0.4414 0.5979 0.031 Uiso 1 1 calc R
C32 C 0.17679(19) 0.52663(16) 0.58492(5) 0.0298(4) Uani 1 1 d .
H32A H 0.2084 0.6040 0.6023 0.036 Uiso 1 1 calc R
H32B H 0.1206 0.5552 0.5569 0.036 Uiso 1 1 calc R
C33 C 0.06680(19) 0.44756(15) 0.61420(6) 0.0308(4) Uani 1 1 d .
C34 C -0.0749(2) 0.40564(18) 0.59663(6) 0.0389(4) Uani 1 1 d .
H34A H -0.1032 0.4270 0.5660 0.047 Uiso 1 1 calc R
C35 C -0.1762(2) 0.3328(2) 0.62333(8) 0.0541(5) Uani 1 1 d .
H35A H -0.2730 0.3039 0.6109 0.065 Uiso 1 1 calc R
C36 C -0.1356(3) 0.3028(2) 0.66770(8) 0.0649(7) Uani 1 1 d .
H36A H -0.2047 0.2529 0.6861 0.078 Uiso 1 1 calc R
C37 C 0.0044(3) 0.3445(2) 0.68581(7) 0.0609(6) Uani 1 1 d .
H37A H 0.0317 0.3240 0.7166 0.073 Uiso 1 1 calc R
C38 C 0.1050(2) 0.4162(2) 0.65895(6) 0.0428(4) Uani 1 1 d .
H38A H 0.2019 0.4445 0.6715 0.051 Uiso 1 1 calc R

loop_
_atom_site_aniso_label
_atom_site_aniso_U_11
_atom_site_aniso_U_22
_atom_site_aniso_U_33
_atom_site_aniso_U_23
_atom_site_aniso_U_13
_atom_site_aniso_U_12
O1 0.0280(5) 0.0213(6) 0.0403(6) -0.0058(5) 0.0018(5) -0.0029(5)
O2 0.0277(5) 0.0231(6) 0.0364(6) -0.0017(5) 0.0025(5) 0.0041(5)
O3 0.0375(6) 0.0204(6) 0.0365(6) 0.0013(5) -0.0007(5) 0.0001(5)
O4 0.0344(6) 0.0219(5) 0.0355(6) -0.0033(5) -0.0044(5) -0.0049(5)
N1 0.0221(6) 0.0184(6) 0.0336(7) -0.0049(6) 0.0003(5) 0.0016(5)
N2 0.0242(6) 0.0178(6) 0.0353(7) -0.0021(6) 0.0018(6) 0.0016(5)
C1 0.0230(7) 0.0206(7) 0.0209(7) 0.0026(6) -0.0017(6) -0.0011(6)
C2 0.0231(7) 0.0273(8) 0.0328(8) 0.0016(7) -0.0008(6) -0.0019(7)
C3 0.0238(8) 0.0294(9) 0.0320(8) -0.0004(7) 0.0034(6) -0.0011(7)
C4 0.0442(10) 0.0338(9) 0.0357(9) -0.0001(8) 0.0125(8) 0.0052(8)
C5 0.0463(11) 0.0458(12) 0.0437(10) 0.0103(9) 0.0149(9) 0.0097(9)
C6 0.0413(10) 0.0551(13) 0.0358(10) -0.0015(9) 0.0080(8) 0.0030(9)
C7 0.0512(11) 0.0449(11) 0.0395(10) -0.0148(9) 0.0109(9) -0.0032(10)
C8 0.0374(9) 0.0305(10) 0.0446(10) -0.0036(8) 0.0047(8) -0.0022(8)
C9 0.0820(16) 0.0527(13) 0.0596(13) 0.0204(11) 0.0303(13) 0.0165(12)
C10 0.100(2) 0.0704(18) 0.0655(15) 0.0350(14) 0.0352(15) 0.0223(16)
C11 0.0810(18) 0.097(2) 0.0422(12) 0.0257(14) 0.0230(11) 0.0160(15)
C12 0.0608(14) 0.0843(18) 0.0354(10) -0.0004(12) 0.0123(10) 0.0036(12)
C20 0.0218(7) 0.0187(7) 0.0333(8) -0.0062(7) -0.0046(6) -0.0022(6)
C21 0.0200(7) 0.0218(8) 0.0354(8) -0.0032(7) -0.0004(6) 0.0008(6)
C22 0.0253(8) 0.0295(9) 0.0397(9) -0.0033(7) -0.0051(7) -0.0024(7)
C23 0.0261(8) 0.0424(10) 0.0340(9) -0.0059(8) -0.0076(7) -0.0012(7)
C24 0.0394(10) 0.0402(11) 0.0398(10) -0.0025(8) 0.0000(8) -0.0062(8)
C25 0.0626(13) 0.0481(12) 0.0434(11) 0.0032(9) -0.0150(10) -0.0165(11)
C26 0.0635(14) 0.093(2) 0.0338(10) 0.0096(12) -0.0093(11) -0.0173(15)
C27 0.0785(17) 0.132(3) 0.0357(11) 0.0014(14) 0.0153(12) 0.0297(19)
C28 0.0760(16) 0.0895(18) 0.0352(10) -0.0057(12) 0.0030(10) 0.0365(14)
C30 0.0213(7) 0.0253(8) 0.0323(8) -0.0038(7) 0.0037(7) -0.0011(6)
C31 0.0268(8) 0.0230(8) 0.0286(8) -0.0017(6) 0.0019(7) 0.0011(6)
C32 0.0312(8) 0.0250(8) 0.0332(8) -0.0052(7) 0.0032(7) 0.0022(7)
C33 0.0333(9) 0.0265(9) 0.0327(8) -0.0020(7) 0.0050(7) 0.0034(7)
C34 0.0363(10) 0.0418(11) 0.0387(9) -0.0016(8) 0.0028(8) 0.0007(9)
C35 0.0386(11) 0.0574(13) 0.0662(14) 0.0007(11) 0.0051(10) -0.0104(10)
C36 0.0491(13) 0.0728(17) 0.0727(16) 0.0285(13) 0.0165(11) -0.0131(11)
C37 0.0535(13) 0.0835(18) 0.0458(11) 0.0283(12) 0.0070(10) 0.0017(12)
C38 0.0368(10) 0.0525(12) 0.0392(10) 0.0058(9) 0.0004(8) -0.0014(9)

loop_
_atom_type_symbol
_atom_type_description
_atom_type_scat_dispersion_real
_atom_type_scat_dispersion_imag
_atom_type_scat_source
C C 0.0033 0.0016 'International Tables Vol C Tables 4.2.6.8 and 6.1.1.4'
H H 0.0000 0.0000 'International Tables Vol C Tables 4.2.6.8 and 6.1.1.4'
N N 0.0061 0.0033 'International Tables Vol C Tables 4.2.6.8 and 6.1.1.4'
O O 0.0106 0.0060 'International Tables Vol C Tables 4.2.6.8 and 6.1.1.4'

loop_
_geom_angle_atom_site_label_1
_geom_angle_atom_site_label_2
_geom_angle_atom_site_label_3
_geom_angle
C1 N1 C21 122.82(13)
C20 N2 C31 120.32(13)
O1 C1 N1 122.56(13)
O1 C1 C2 122.10(13)
N1 C1 C2 115.32(13)
C3 C2 C1 111.73(13)
C4 C3 C8 118.96(15)
C4 C3 C2 120.48(15)
C8 C3 C2 120.56(15)
C3 C4 C5 121.80(17)
C9 C5 C6 118.82(18)
C9 C5 C4 122.27(19)
C6 C5 C4 118.88(17)
C7 C6 C5 118.25(16)
C7 C6 C12 123.4(2)
C5 C6 C12 118.4(2)
C8 C7 C6 121.52(17)
C7 C8 C3 120.57(17)
C10 C9 C5 120.4(2)
C9 C10 C11 121.2(2)
C12 C11 C10 119.8(2)
C11 C12 C6 121.4(2)
O2 C20 N2 121.14(14)
O2 C20 C21 122.70(13)
N2 C20 C21 116.05(13)
N1 C21 C20 110.86(12)
N1 C21 C22 110.61(13)
C20 C21 C22 108.65(12)
C23 C22 C21 111.81(13)
C24 C23 C28 117.13(19)
C24 C23 C22 120.48(16)
C28 C23 C22 122.30(18)
C25 C24 C23 121.99(18)
C26 C25 C24 120.1(2)
C25 C26 C27 119.2(2)
C26 C27 C28 121.1(2)
C27 C28 C23 120.3(2)
O3 C30 O4 125.24(15)
O3 C30 C31 122.53(14)
O4 C30 C31 112.17(13)
N2 C31 C30 110.52(12)
N2 C31 C32 108.32(12)
C30 C31 C32 110.24(12)
C33 C32 C31 112.68(13)
C38 C33 C34 118.64(16)
C38 C33 C32 120.88(16)
C34 C33 C32 120.47(15)
C33 C34 C35 120.71(18)
C36 C35 C34 119.6(2)
C35 C36 C37 120.44(19)
C36 C37 C38 119.65(19)
C33 C38 C37 120.97(19)

loop_
_geom_bond_atom_site_label_1
_geom_bond_atom_site_label_2
_geom_bond_distance
O1 C1 1.2345(18)
O2 C20 1.2364(18)
O3 C30 1.2114(19)
O4 C30 1.3169(19)
N1 C1 1.3291(19)
N1 C21 1.4469(19)
N2 C20 1.3279(19)
N2 C31 1.4555(19)
C1 C2 1.515(2)
C2 C3 1.512(2)
C3 C4 1.364(2)
C3 C8 1.405(2)
C4 C5 1.413(2)
C5 C9 1.410(3)
C5 C6 1.411(3)
C6 C7 1.407(3)
C6 C12 1.415(3)
C7 C8 1.364(2)
C9 C10 1.360(3)
C10 C11 1.385(4)
C11 C12 1.353(4)
C20 C21 1.513(2)
C21 C22 1.544(2)
C22 C23 1.498(2)
C23 C24 1.380(3)
C23 C28 1.383(3)
C24 C25 1.377(3)
C25 C26 1.354(3)
C26 C27 1.365(4)
C27 C28 1.383(4)
C30 C31 1.520(2)
C31 C32 1.541(2)
C32 C33 1.511(2)
C33 C38 1.380(2)
C33 C34 1.383(2)
C34 C35 1.388(3)
C35 C36 1.371(3)
C36 C37 1.376(3)
C37 C38 1.380(3)
